data_4105458
loop_
_publ_author_name
'Michael J. Corr'
'Mark D. Roydhouse'
'Kirsty F. Gibson'
'Sheng-ze Zhou'
'Alan R. Kennedy'
'John A. Murphy'

_publ_section_title
;
 Amidine Dications as Superelectrophiles
;
_journal_name_full 'Journal of the American Chemical Society'
_journal_page_first 17980
_journal_page_last 17985
_journal_paper_doi 10.1021/ja908191k
_journal_volume 131
_journal_year 2009
_chemical_formula_sum 'C19 H29 F9 N4 O9 S3'
_chemical_formula_weight 724.64
_chemical_name_systematic
;
 ?
;
_space_group_IT_number 14
_symmetry_cell_setting monoclinic
_symmetry_space_group_name_Hall '-P 2yn'
_symmetry_space_group_name_H-M 'P 1 21/n 1'
_atom_sites_solution_hydrogens geom
_atom_sites_solution_primary direct
_atom_sites_solution_secondary difmap
_audit_creation_method SHELXL-97
_cell_angle_alpha 90.00
_cell_angle_beta 93.899(3)
_cell_angle_gamma 90.00
_cell_formula_units_Z 4
_cell_length_a 10.6076(3)
_cell_length_b 14.4559(4)
_cell_length_c 18.4307(6)
_cell_measurement_reflns_used 6690
_cell_measurement_temperature 123(2)
_cell_measurement_theta_max 28.79
_cell_measurement_theta_min 2.56
_cell_volume 2819.67(14)
_computing_structure_refinement 'SHELXL-97 (Sheldrick, 1997)'
_diffrn_ambient_temperature 123(2)
_diffrn_measured_fraction_theta_full 0.998
_diffrn_measured_fraction_theta_max 0.998
_diffrn_measurement_device_type 'Oxford Diffraction Gemini S'
_diffrn_measurement_method 'omega scans'
_diffrn_radiation_monochromator graphite
_diffrn_radiation_source 'fine-focus sealed tube'
_diffrn_radiation_type MoK\a
_diffrn_radiation_wavelength 0.71073
_diffrn_reflns_av_R_equivalents 0.0648
_diffrn_reflns_av_sigmaI/netI 0.1392
_diffrn_reflns_limit_h_max 13
_diffrn_reflns_limit_h_min -13
_diffrn_reflns_limit_k_max 17
_diffrn_reflns_limit_k_min -17
_diffrn_reflns_limit_l_max 22
_diffrn_reflns_limit_l_min -22
_diffrn_reflns_number 21967
_diffrn_reflns_theta_full 26.00
_diffrn_reflns_theta_max 26.00
_diffrn_reflns_theta_min 2.57
_exptl_absorpt_coefficient_mu 0.378
_exptl_absorpt_correction_T_max 1.00000
_exptl_absorpt_correction_T_min 0.99713
_exptl_absorpt_correction_type multi-scan
_exptl_absorpt_process_details
;
CrysAlis RED, Oxford Diffraction Ltd.,
Version 1.171.32.29 (release 10-06-2008 CrysAlis171 .NET)
(compiled Jun 10 2008,16:49:55)
empirical absorption correction using spherical harmonics,
 implemented in SCALE3 ABSPACK scaling algorithm.
;
_exptl_crystal_colour colourless
_exptl_crystal_density_diffrn 1.707
_exptl_crystal_description plate
_exptl_crystal_F_000 1488
_exptl_crystal_size_max 0.15
_exptl_crystal_size_mid 0.15
_exptl_crystal_size_min 0.03
_refine_diff_density_max 0.359
_refine_diff_density_min -0.379
_refine_diff_density_rms 0.072
_refine_ls_extinction_method none
_refine_ls_goodness_of_fit_ref 0.833
_refine_ls_hydrogen_treatment constr
_refine_ls_matrix_type full
_refine_ls_number_parameters 404
_refine_ls_number_reflns 21967
_refine_ls_number_restraints 0
_refine_ls_restrained_S_all 0.833
_refine_ls_R_factor_all 0.1024
_refine_ls_R_factor_gt 0.0490
_refine_ls_shift/su_max 0.001
_refine_ls_shift/su_mean 0.000
_refine_ls_structure_factor_coef Fsqd
_refine_ls_weighting_details 'calc w=1/[\s^2^(Fo^2^)+(0.0378P)^2^+0.0000P] where P=(Fo^2^+2Fc^2^)/3'
_refine_ls_weighting_scheme calc
_refine_ls_wR_factor_gt 0.0958
_refine_ls_wR_factor_ref 0.1039
_reflns_number_gt 11601
_reflns_number_total 21967
_reflns_threshold_expression I>2\s(I)
_cod_data_source_file ja908191k_si_003.cif
_cod_data_source_block jam0309
_cod_database_code 4105458

loop_
_symmetry_equiv_pos_as_xyz
'x, y, z'
'-x+1/2, y+1/2, -z+1/2'
'-x, -y, -z'
'x-1/2, -y-1/2, z-1/2'

loop_
_atom_site_label
_atom_site_type_symbol
_atom_site_fract_x
_atom_site_fract_y
_atom_site_fract_z
_atom_site_U_iso_or_equiv
_atom_site_adp_type
_atom_site_occupancy
_atom_site_symmetry_multiplicity
_atom_site_calc_flag
_atom_site_refinement_flags
S1 S 0.75117(5) 0.08965(4) -0.03269(3) 0.01936(14) Uani 1 1 d .
S2 S 1.24511(5) 0.42868(4) 0.19127(3) 0.01833(13) Uani 1 1 d .
S3 S 0.76205(5) 0.22232(4) 0.37849(3) 0.02301(14) Uani 1 1 d .
F1 F 0.59517(12) 0.17683(9) -0.12478(7) 0.0378(4) Uani 1 1 d .
F2 F 0.78529(12) 0.22641(9) -0.12401(8) 0.0488(4) Uani 1 1 d .
F3 F 0.67012(13) 0.26119(9) -0.03628(8) 0.0505(4) Uani 1 1 d .
F4 F 1.21202(18) 0.42828(10) 0.05004(7) 0.0735(6) Uani 1 1 d .
F5 F 1.32366(12) 0.54149(9) 0.09362(7) 0.0389(4) Uani 1 1 d .
F6 F 1.12255(12) 0.54252(9) 0.10077(8) 0.0430(4) Uani 1 1 d .
F7 F 0.54119(12) 0.30241(9) 0.37201(8) 0.0436(4) Uani 1 1 d .
F8 F 0.66301(14) 0.34307(10) 0.46293(8) 0.0552(4) Uani 1 1 d .
F9 F 0.57238(13) 0.20999(10) 0.46200(8) 0.0558(5) Uani 1 1 d .
O1 O 0.64123(12) 0.06435(10) 0.00440(8) 0.0271(4) Uani 1 1 d .
O2 O 0.85621(13) 0.12102(10) 0.01483(8) 0.0294(4) Uani 1 1 d .
O3 O 0.78285(13) 0.02689(9) -0.08898(8) 0.0236(4) Uani 1 1 d .
O4 O 1.36226(14) 0.37979(10) 0.18555(8) 0.0345(4) Uani 1 1 d .
O5 O 1.25141(13) 0.50388(9) 0.24168(7) 0.0208(4) Uani 1 1 d .
O6 O 1.13352(14) 0.37166(10) 0.19243(8) 0.0344(4) Uani 1 1 d .
O7 O 0.79982(14) 0.29683(10) 0.33371(10) 0.0442(5) Uani 1 1 d .
O8 O 0.84868(14) 0.19691(11) 0.43844(9) 0.0415(5) Uani 1 1 d .
O9 O 0.70878(14) 0.14439(10) 0.33819(9) 0.0365(4) Uani 1 1 d .
N1 N 0.74229(15) 0.40391(11) 0.10443(9) 0.0156(4) Uani 1 1 d .
N2 N 0.73399(15) 0.12720(10) 0.16534(9) 0.0127(4) Uani 1 1 d .
N3 N 0.49926(14) 0.13305(11) 0.15464(9) 0.0154(4) Uani 1 1 d .
N4 N 0.96761(14) 0.12804(11) 0.18368(9) 0.0129(4) Uani 1 1 d .
C1 C 0.74011(19) 0.31650(13) 0.12738(11) 0.0144(5) Uani 1 1 d .
C2 C 0.62570(18) 0.26841(13) 0.13324(11) 0.0160(5) Uani 1 1 d .
H2 H 0.5478 0.3005 0.1257 0.019 Uiso 1 1 calc R
C3 C 0.62539(17) 0.17767(13) 0.14944(11) 0.0114(5) Uani 1 1 d .
C4 C 0.84515(17) 0.17560(13) 0.16280(11) 0.0115(5) Uani 1 1 d .
C5 C 0.85137(18) 0.26624(13) 0.14665(11) 0.0135(5) Uani 1 1 d .
H5 H 0.9310 0.2965 0.1482 0.016 Uiso 1 1 calc R
C6 C 0.62523(18) 0.45177(13) 0.08019(12) 0.0209(5) Uani 1 1 d .
H6A H 0.5882 0.4224 0.0358 0.031 Uiso 1 1 calc R
H6B H 0.6438 0.5168 0.0702 0.031 Uiso 1 1 calc R
H6C H 0.5654 0.4482 0.1183 0.031 Uiso 1 1 calc R
C7 C 0.86351(18) 0.44835(13) 0.09099(12) 0.0205(5) Uani 1 1 d .
H7A H 0.9223 0.4413 0.1340 0.031 Uiso 1 1 calc R
H7B H 0.8495 0.5143 0.0809 0.031 Uiso 1 1 calc R
H7C H 0.8993 0.4190 0.0491 0.031 Uiso 1 1 calc R
C8 C 0.50043(18) 0.02809(13) 0.15543(12) 0.0173(5) Uani 1 1 d .
H8A H 0.4199 0.0047 0.1725 0.021 Uiso 1 1 calc R
H8B H 0.5090 0.0044 0.1056 0.021 Uiso 1 1 calc R
C9 C 0.60851(17) -0.00538(13) 0.20479(11) 0.0164(5) Uani 1 1 d .
H9A H 0.6049 -0.0735 0.2095 0.020 Uiso 1 1 calc R
H9B H 0.6041 0.0221 0.2537 0.020 Uiso 1 1 calc R
C10 C 0.72887(18) 0.02269(13) 0.17301(12) 0.0165(5) Uani 1 1 d .
H10 H 0.7289 -0.0047 0.1232 0.020 Uiso 1 1 calc R
C11 C 0.84679(17) -0.00992(13) 0.21597(12) 0.0175(5) Uani 1 1 d .
H11A H 0.8486 0.0148 0.2661 0.021 Uiso 1 1 calc R
H11B H 0.8472 -0.0783 0.2187 0.021 Uiso 1 1 calc R
C12 C 0.95977(19) 0.02290(13) 0.17959(12) 0.0182(5) Uani 1 1 d .
H12A H 0.9537 0.0030 0.1281 0.022 Uiso 1 1 calc R
H12B H 1.0371 -0.0046 0.2038 0.022 Uiso 1 1 calc R
C13 C 0.41047(19) 0.16066(14) 0.08921(12) 0.0221(5) Uani 1 1 d .
H13A H 0.3869 0.2259 0.0935 0.033 Uiso 1 1 calc R
H13B H 0.3343 0.1222 0.0879 0.033 Uiso 1 1 calc R
H13C H 0.4534 0.1516 0.0443 0.033 Uiso 1 1 calc R
C14 C 0.44564(19) 0.16854(14) 0.22360(12) 0.0231(5) Uani 1 1 d .
H14A H 0.5053 0.1555 0.2653 0.035 Uiso 1 1 calc R
H14B H 0.3651 0.1376 0.2305 0.035 Uiso 1 1 calc R
H14C H 0.4318 0.2354 0.2196 0.035 Uiso 1 1 calc R
C15 C 1.06921(18) 0.15574(14) 0.13397(11) 0.0185(5) Uani 1 1 d .
H15A H 1.0360 0.1506 0.0832 0.028 Uiso 1 1 calc R
H15B H 1.1424 0.1148 0.1423 0.028 Uiso 1 1 calc R
H15C H 1.0949 0.2198 0.1442 0.028 Uiso 1 1 calc R
C16 C 1.01205(19) 0.15777(14) 0.26040(11) 0.0198(5) Uani 1 1 d .
H16A H 1.0228 0.2251 0.2618 0.030 Uiso 1 1 calc R
H16B H 1.0929 0.1278 0.2746 0.030 Uiso 1 1 calc R
H16C H 0.9491 0.1395 0.2942 0.030 Uiso 1 1 calc R
C17 C 0.6989(2) 0.19316(15) -0.08185(13) 0.0281(6) Uani 1 1 d .
C18 C 1.2255(2) 0.48743(16) 0.10385(13) 0.0306(6) Uani 1 1 d .
C19 C 0.6287(2) 0.27080(16) 0.42177(13) 0.0281(6) Uani 1 1 d .

loop_
_atom_site_aniso_label
_atom_site_aniso_U_11
_atom_site_aniso_U_22
_atom_site_aniso_U_33
_atom_site_aniso_U_23
_atom_site_aniso_U_13
_atom_site_aniso_U_12
S1 0.0191(3) 0.0210(3) 0.0177(3) -0.0023(3) -0.0009(3) 0.0015(3)
S2 0.0216(3) 0.0147(3) 0.0185(3) 0.0003(2) 0.0002(3) 0.0010(3)
S3 0.0240(3) 0.0170(3) 0.0288(3) 0.0006(3) 0.0079(3) 0.0006(3)
F1 0.0317(8) 0.0405(8) 0.0390(9) 0.0082(7) -0.0128(7) 0.0043(7)
F2 0.0427(9) 0.0472(9) 0.0578(10) 0.0265(9) 0.0130(8) -0.0060(7)
F3 0.0780(11) 0.0243(8) 0.0491(10) -0.0062(8) 0.0037(9) 0.0145(8)
F4 0.1573(17) 0.0435(10) 0.0180(8) -0.0057(8) -0.0066(10) -0.0069(10)
F5 0.0387(9) 0.0414(9) 0.0383(9) 0.0159(7) 0.0145(7) -0.0006(7)
F6 0.0292(8) 0.0462(9) 0.0516(10) 0.0260(8) -0.0114(7) 0.0004(7)
F7 0.0307(8) 0.0458(9) 0.0545(10) 0.0105(8) 0.0064(8) 0.0115(7)
F8 0.0625(10) 0.0497(10) 0.0549(10) -0.0315(8) 0.0141(9) 0.0037(8)
F9 0.0516(10) 0.0522(10) 0.0685(12) 0.0281(9) 0.0393(9) 0.0099(8)
O1 0.0238(9) 0.0348(9) 0.0237(9) 0.0039(8) 0.0087(7) -0.0018(7)
O2 0.0235(9) 0.0406(10) 0.0229(9) -0.0071(8) -0.0068(8) -0.0052(8)
O3 0.0266(9) 0.0256(9) 0.0187(8) -0.0096(7) 0.0028(7) 0.0062(7)
O4 0.0351(10) 0.0310(9) 0.0388(10) 0.0062(8) 0.0124(8) 0.0185(8)
O5 0.0261(8) 0.0153(8) 0.0209(8) -0.0079(7) 0.0016(7) -0.0001(7)
O6 0.0374(10) 0.0294(10) 0.0347(10) 0.0089(8) -0.0092(8) -0.0204(8)
O7 0.0464(11) 0.0218(9) 0.0683(13) 0.0191(9) 0.0329(10) 0.0103(8)
O8 0.0351(10) 0.0411(11) 0.0465(12) -0.0008(9) -0.0115(9) 0.0085(8)
O9 0.0420(10) 0.0252(9) 0.0421(11) -0.0131(8) 0.0006(9) -0.0032(8)
N1 0.0136(9) 0.0110(9) 0.0225(10) 0.0037(8) 0.0021(8) -0.0008(7)
N2 0.0156(10) 0.0098(9) 0.0126(9) -0.0012(8) 0.0018(8) 0.0017(8)
N3 0.0138(10) 0.0134(9) 0.0193(10) -0.0015(8) 0.0041(8) -0.0031(7)
N4 0.0108(9) 0.0117(9) 0.0162(10) -0.0015(8) 0.0006(8) 0.0020(7)
C1 0.0208(12) 0.0105(11) 0.0119(12) -0.0034(9) 0.0023(10) -0.0005(10)
C2 0.0140(12) 0.0133(12) 0.0204(12) -0.0021(10) -0.0011(10) 0.0021(9)
C3 0.0066(11) 0.0152(11) 0.0125(11) -0.0033(9) 0.0021(9) -0.0004(9)
C4 0.0065(11) 0.0168(12) 0.0112(11) -0.0025(9) 0.0003(10) 0.0002(9)
C5 0.0105(11) 0.0116(11) 0.0182(12) -0.0026(10) 0.0001(10) -0.0022(9)
C6 0.0191(12) 0.0134(12) 0.0302(14) -0.0004(10) 0.0006(11) 0.0012(9)
C7 0.0185(13) 0.0144(12) 0.0286(13) 0.0018(10) 0.0009(11) -0.0037(9)
C8 0.0167(12) 0.0097(11) 0.0258(13) 0.0005(10) 0.0035(11) -0.0039(9)
C9 0.0169(12) 0.0119(12) 0.0207(12) 0.0013(10) 0.0024(10) -0.0001(9)
C10 0.0237(13) 0.0066(11) 0.0190(12) -0.0004(10) -0.0011(11) -0.0016(9)
C11 0.0183(12) 0.0098(11) 0.0239(13) 0.0026(10) -0.0019(11) 0.0021(9)
C12 0.0235(13) 0.0086(11) 0.0220(13) -0.0014(10) -0.0034(11) 0.0009(9)
C13 0.0141(12) 0.0225(13) 0.0287(14) 0.0002(11) -0.0057(11) 0.0042(10)
C14 0.0209(13) 0.0199(12) 0.0292(14) -0.0012(11) 0.0075(11) 0.0011(10)
C15 0.0091(11) 0.0225(12) 0.0243(13) -0.0001(10) 0.0041(10) -0.0007(9)
C16 0.0165(12) 0.0256(13) 0.0165(12) -0.0037(10) -0.0047(10) 0.0032(10)
C17 0.0333(15) 0.0261(14) 0.0255(14) -0.0012(12) 0.0056(13) 0.0026(12)
C18 0.0428(17) 0.0240(14) 0.0249(15) 0.0001(12) 0.0015(13) -0.0081(13)
C19 0.0267(14) 0.0273(14) 0.0308(14) 0.0032(13) 0.0068(13) 0.0005(12)

loop_
_atom_type_symbol
_atom_type_description
_atom_type_scat_dispersion_real
_atom_type_scat_dispersion_imag
_atom_type_scat_source
S S 0.1246 0.1234 'International Tables Vol C Tables 4.2.6.8 and 6.1.1.4'
F F 0.0171 0.0103 'International Tables Vol C Tables 4.2.6.8 and 6.1.1.4'
O O 0.0106 0.0060 'International Tables Vol C Tables 4.2.6.8 and 6.1.1.4'
N N 0.0061 0.0033 'International Tables Vol C Tables 4.2.6.8 and 6.1.1.4'
C C 0.0033 0.0016 'International Tables Vol C Tables 4.2.6.8 and 6.1.1.4'
H H 0.0000 0.0000 'International Tables Vol C Tables 4.2.6.8 and 6.1.1.4'

loop_
_geom_angle_atom_site_label_1
_geom_angle_atom_site_label_2
_geom_angle_atom_site_label_3
_geom_angle
O3 S1 O1 114.84(9)
O3 S1 O2 115.37(9)
O1 S1 O2 114.14(9)
O3 S1 C17 103.81(10)
O1 S1 C17 102.50(10)
O2 S1 C17 103.94(10)
O5 S2 O4 114.75(9)
O5 S2 O6 115.28(9)
O4 S2 O6 115.69(9)
O5 S2 C18 102.59(9)
O4 S2 C18 102.21(11)
O6 S2 C18 103.58(10)
O7 S3 O8 116.54(10)
O7 S3 O9 113.95(11)
O8 S3 O9 113.83(10)
O7 S3 C19 102.73(10)
O8 S3 C19 103.78(11)
O9 S3 C19 103.79(10)
C1 N1 C6 120.80(16)
C1 N1 C7 120.05(16)
C6 N1 C7 118.30(15)
C4 N2 C3 115.46(15)
C4 N2 C10 123.07(15)
C3 N2 C10 120.78(16)
C3 N3 C14 107.23(14)
C3 N3 C8 115.18(14)
C14 N3 C8 109.48(15)
C3 N3 C13 110.02(15)
C14 N3 C13 109.03(15)
C8 N3 C13 105.80(14)
C4 N4 C15 111.33(15)
C4 N4 C16 108.53(14)
C15 N4 C16 107.40(14)
C4 N4 C12 113.70(14)
C15 N4 C12 105.80(15)
C16 N4 C12 109.89(15)
N1 C1 C2 121.70(18)
N1 C1 C5 122.40(18)
C2 C1 C5 115.89(17)
C3 C2 C1 120.88(18)
C3 C2 H2 119.6
C1 C2 H2 119.6
C2 C3 N2 123.28(18)
C2 C3 N3 116.80(16)
N2 C3 N3 119.81(16)
C5 C4 N2 123.91(17)
C5 C4 N4 116.70(17)
N2 C4 N4 119.27(16)
C4 C5 C1 120.29(18)
C4 C5 H5 119.9
C1 C5 H5 119.9
N1 C6 H6A 109.5
N1 C6 H6B 109.5
H6A C6 H6B 109.5
N1 C6 H6C 109.5
H6A C6 H6C 109.5
H6B C6 H6C 109.5
N1 C7 H7A 109.5
N1 C7 H7B 109.5
H7A C7 H7B 109.5
N1 C7 H7C 109.5
H7A C7 H7C 109.5
H7B C7 H7C 109.5
C9 C8 N3 109.57(15)
C9 C8 H8A 109.8
N3 C8 H8A 109.8
C9 C8 H8B 109.8
N3 C8 H8B 109.8
H8A C8 H8B 108.2
C8 C9 C10 108.27(17)
C8 C9 H9A 110.0
C10 C9 H9A 110.0
C8 C9 H9B 110.0
C10 C9 H9B 110.0
H9A C9 H9B 108.4
C9 C10 C11 114.11(17)
C9 C10 N2 110.06(16)
C11 C10 N2 109.02(15)
C9 C10 H10 107.8
C11 C10 H10 107.8
N2 C10 H10 107.8
C12 C11 C10 109.12(17)
C12 C11 H11A 109.9
C10 C11 H11A 109.9
C12 C11 H11B 109.9
C10 C11 H11B 109.9
H11A C11 H11B 108.3
C11 C12 N4 109.76(16)
C11 C12 H12A 109.7
N4 C12 H12A 109.7
C11 C12 H12B 109.7
N4 C12 H12B 109.7
H12A C12 H12B 108.2
N3 C13 H13A 109.5
N3 C13 H13B 109.5
H13A C13 H13B 109.5
N3 C13 H13C 109.5
H13A C13 H13C 109.5
H13B C13 H13C 109.5
N3 C14 H14A 109.5
N3 C14 H14B 109.5
H14A C14 H14B 109.5
N3 C14 H14C 109.5
H14A C14 H14C 109.5
H14B C14 H14C 109.5
N4 C15 H15A 109.5
N4 C15 H15B 109.5
H15A C15 H15B 109.5
N4 C15 H15C 109.5
H15A C15 H15C 109.5
H15B C15 H15C 109.5
N4 C16 H16A 109.5
N4 C16 H16B 109.5
H16A C16 H16B 109.5
N4 C16 H16C 109.5
H16A C16 H16C 109.5
H16B C16 H16C 109.5
F2 C17 F1 106.92(19)
F2 C17 F3 107.19(19)
F1 C17 F3 106.74(18)
F2 C17 S1 112.93(16)
F1 C17 S1 111.24(15)
F3 C17 S1 111.48(16)
F4 C18 F5 108.9(2)
F4 C18 F6 107.89(19)
F5 C18 F6 106.69(18)
F4 C18 S2 111.44(16)
F5 C18 S2 110.92(16)
F6 C18 S2 110.85(17)
F9 C19 F8 108.7(2)
F9 C19 F7 107.03(18)
F8 C19 F7 105.85(19)
F9 C19 S3 112.75(16)
F8 C19 S3 111.35(16)
F7 C19 S3 110.85(16)

loop_
_geom_bond_atom_site_label_1
_geom_bond_atom_site_label_2
_geom_bond_distance
S1 O3 1.4351(14)
S1 O1 1.4386(14)
S1 O2 1.4428(14)
S1 C17 1.816(2)
S2 O5 1.4286(13)
S2 O4 1.4397(14)
S2 O6 1.4438(14)
S2 C18 1.821(2)
S3 O7 1.4306(16)
S3 O8 1.4361(16)
S3 O9 1.4434(15)
S3 C19 1.812(2)
F1 C17 1.332(2)
F2 C17 1.331(2)
F3 C17 1.342(2)
F4 C18 1.310(3)
F5 C18 1.326(2)
F6 C18 1.349(3)
F7 C19 1.340(2)
F8 C19 1.327(3)
F9 C19 1.319(2)
N1 C1 1.333(2)
N1 C6 1.465(2)
N1 C7 1.473(2)
N2 C4 1.375(2)
N2 C3 1.378(2)
N2 C10 1.519(2)
N3 C3 1.494(2)
N3 C14 1.517(3)
N3 C8 1.517(2)
N3 C13 1.532(2)
N4 C4 1.497(2)
N4 C15 1.515(2)
N4 C16 1.522(2)
N4 C12 1.524(2)
C1 C2 1.409(3)
C1 C5 1.411(3)
C2 C3 1.345(3)
C2 H2 0.9500
C4 C5 1.346(2)
C5 H5 0.9500
C6 H6A 0.9800
C6 H6B 0.9800
C6 H6C 0.9800
C7 H7A 0.9800
C7 H7B 0.9800
C7 H7C 0.9800
C8 C9 1.495(3)
C8 H8A 0.9900
C8 H8B 0.9900
C9 C10 1.496(3)
C9 H9A 0.9900
C9 H9B 0.9900
C10 C11 1.510(3)
C10 H10 1.0000
C11 C12 1.490(3)
C11 H11A 0.9900
C11 H11B 0.9900
C12 H12A 0.9900
C12 H12B 0.9900
C13 H13A 0.9800
C13 H13B 0.9800
C13 H13C 0.9800
C14 H14A 0.9800
C14 H14B 0.9800
C14 H14C 0.9800
C15 H15A 0.9800
C15 H15B 0.9800
C15 H15C 0.9800
C16 H16A 0.9800
C16 H16B 0.9800
C16 H16C 0.9800

loop_
_geom_torsion_atom_site_label_1
_geom_torsion_atom_site_label_2
_geom_torsion_atom_site_label_3
_geom_torsion_atom_site_label_4
_geom_torsion
C6 N1 C1 C2 -3.7(3)
C7 N1 C1 C2 -172.96(18)
C6 N1 C1 C5 175.79(18)
C7 N1 C1 C5 6.5(3)
N1 C1 C2 C3 173.3(2)
C5 C1 C2 C3 -6.2(3)
C1 C2 C3 N2 3.8(3)
C1 C2 C3 N3 179.82(18)
C4 N2 C3 C2 -0.8(3)
C10 N2 C3 C2 -171.54(19)
C4 N2 C3 N3 -176.63(17)
C10 N2 C3 N3 12.6(3)
C14 N3 C3 C2 -71.5(2)
C8 N3 C3 C2 166.39(18)
C13 N3 C3 C2 46.9(2)
C14 N3 C3 N2 104.63(19)
C8 N3 C3 N2 -17.5(2)
C13 N3 C3 N2 -136.92(18)
C3 N2 C4 C5 0.5(3)
C10 N2 C4 C5 171.02(19)
C3 N2 C4 N4 176.29(16)
C10 N2 C4 N4 -13.2(3)
C15 N4 C4 C5 -43.7(2)
C16 N4 C4 C5 74.3(2)
C12 N4 C4 C5 -163.07(18)
C15 N4 C4 N2 140.20(17)
C16 N4 C4 N2 -101.80(19)
C12 N4 C4 N2 20.8(2)
N2 C4 C5 C1 -3.2(3)
N4 C4 C5 C1 -179.16(16)
N1 C1 C5 C4 -173.59(19)
C2 C1 C5 C4 5.9(3)
C3 N3 C8 C9 43.7(2)
C14 N3 C8 C9 -77.23(19)
C13 N3 C8 C9 165.42(16)
N3 C8 C9 C10 -65.3(2)
C8 C9 C10 C11 -177.78(16)
C8 C9 C10 N2 59.3(2)
C4 N2 C10 C9 156.30(18)
C3 N2 C10 C9 -33.6(2)
C4 N2 C10 C11 30.4(3)
C3 N2 C10 C11 -159.50(17)
C9 C10 C11 C12 -179.43(17)
N2 C10 C11 C12 -55.9(2)
C10 C11 C12 N4 66.4(2)
C4 N4 C12 C11 -47.3(2)
C15 N4 C12 C11 -169.77(16)
C16 N4 C12 C11 74.57(19)
O3 S1 C17 F2 -56.70(19)
O1 S1 C17 F2 -176.54(16)
O2 S1 C17 F2 64.34(18)
O3 S1 C17 F1 63.53(17)
O1 S1 C17 F1 -56.31(17)
O2 S1 C17 F1 -175.43(15)
O3 S1 C17 F3 -177.46(15)
O1 S1 C17 F3 62.70(18)
O2 S1 C17 F3 -56.42(18)
O5 S2 C18 F4 -177.13(17)
O4 S2 C18 F4 63.7(2)
O6 S2 C18 F4 -56.9(2)
O5 S2 C18 F5 61.39(18)
O4 S2 C18 F5 -57.77(18)
O6 S2 C18 F5 -178.33(16)
O5 S2 C18 F6 -56.95(17)
O4 S2 C18 F6 -176.11(15)
O6 S2 C18 F6 63.32(17)
O7 S3 C19 F9 175.05(17)
O8 S3 C19 F9 -63.14(19)
O9 S3 C19 F9 56.10(19)
O7 S3 C19 F8 -62.48(19)
O8 S3 C19 F8 59.32(19)
O9 S3 C19 F8 178.56(16)
O7 S3 C19 F7 55.08(18)
O8 S3 C19 F7 176.88(15)
O9 S3 C19 F7 -63.88(18)
